data_4134083
loop_
_publ_author_name
'Kumar, Amit'
'Lionetti, Davide'
'Day, Victor'
'Blakemore, James D.'

_publ_section_title
;
 Redox-Inactive Metal Cations Modulate the Reduction Potential of the
 Uranyl Ion in Macrocyclic Complexes.
;
_journal_name_full 'Journal of the American Chemical Society'
_journal_paper_doi 10.1021/jacs.9b11903
_journal_year 2020
_chemical_formula_moiety 'C27 H33 Ba F6 N3 O12 S2'
_chemical_formula_sum 'C27 H33 Ba F6 N3 O12 S2'
_chemical_formula_weight 907.02
_space_group_crystal_system orthorhombic
_space_group_IT_number 61
_space_group_name_Hall '-P 2ac 2ab'
_space_group_name_H-M_alt 'P b c a'
_atom_sites_solution_hydrogens difmap
_audit_creation_date 2019-08-07
_audit_creation_method
;
Olex2 1.2
(compiled 2018.05.29 svn.r3508 for OlexSys, GUI svn.r5506)
;
_cell_angle_alpha 90
_cell_angle_beta 90
_cell_angle_gamma 90
_cell_formula_units_Z 8
_cell_length_a 10.9261(6)
_cell_length_b 17.1581(9)
_cell_length_c 37.691(2)
_cell_measurement_reflns_used 9239
_cell_measurement_temperature 200(2)
_cell_measurement_theta_max 68.509
_cell_measurement_theta_min 4.678
_cell_volume 7066.0(7)
_computing_cell_refinement 'SAINT v8.34A (Bruker, 2013)'
_computing_data_collection 'Bruker APEX2'
_computing_data_reduction 'SAINT v8.34A (Bruker, 2013)'
_computing_molecular_graphics 'Olex2 (Dolomanov et al., 2009)'
_computing_publication_material 'Olex2 (Dolomanov et al., 2009)'
_computing_structure_refinement 'ShelXL (Sheldrick, 2015)'
_computing_structure_solution 'SHELXS-97 (Sheldrick 2008)'
_diffrn_ambient_temperature 199.99
_diffrn_measured_fraction_theta_full 0.996
_diffrn_measured_fraction_theta_max 0.987
_diffrn_measurement_device_type 'Bruker Platinum 135 CCD'
_diffrn_measurement_method '\f and \w scans'
_diffrn_radiation_monochromator 'Bruker MicroStar microfocus rotating anode'
_diffrn_radiation_type CuK\a
_diffrn_radiation_wavelength 1.54178
_diffrn_reflns_av_R_equivalents 0.0614
_diffrn_reflns_av_unetI/netI 0.0429
_diffrn_reflns_Laue_measured_fraction_full 0.996
_diffrn_reflns_Laue_measured_fraction_max 0.987
_diffrn_reflns_limit_h_max 11
_diffrn_reflns_limit_h_min -13
_diffrn_reflns_limit_k_max 18
_diffrn_reflns_limit_k_min -20
_diffrn_reflns_limit_l_max 44
_diffrn_reflns_limit_l_min -41
_diffrn_reflns_number 39237
_diffrn_reflns_point_group_measured_fraction_full 0.996
_diffrn_reflns_point_group_measured_fraction_max 0.987
_diffrn_reflns_theta_full 66.000
_diffrn_reflns_theta_max 68.503
_diffrn_reflns_theta_min 4.678
_diffrn_standards_number 0
_exptl_absorpt_coefficient_mu 10.704
_exptl_absorpt_correction_T_max 0.7531
_exptl_absorpt_correction_T_min 0.4050
_exptl_absorpt_correction_type multi-scan
_exptl_absorpt_process_details
'SADABS-2014/5 (Bruker,2014/5) was used for absorption correction. wR2(int) was 0.1297 before and 0.0817 after correction. The Ratio of minimum to maximum transmission is 0.5378. The \l/2 correction factor is 0.00150.'
_exptl_crystal_colour yellow
_exptl_crystal_colour_primary yellow
_exptl_crystal_density_diffrn 1.705
_exptl_crystal_description Square
_exptl_crystal_F_000 3632
_exptl_crystal_size_max 0.135
_exptl_crystal_size_mid 0.13
_exptl_crystal_size_min 0.03
_refine_diff_density_max 0.573
_refine_diff_density_min -0.949
_refine_diff_density_rms 0.083
_refine_ls_extinction_method none
_refine_ls_goodness_of_fit_ref 1.032
_refine_ls_hydrogen_treatment refall
_refine_ls_matrix_type full
_refine_ls_number_parameters 592
_refine_ls_number_reflns 6423
_refine_ls_number_restraints 0
_refine_ls_restrained_S_all 1.032
_refine_ls_R_factor_all 0.0408
_refine_ls_R_factor_gt 0.0370
_refine_ls_shift/su_max 0.001
_refine_ls_shift/su_mean 0.000
_refine_ls_structure_factor_coef Fsqd
_refine_ls_weighting_details 'w=1/[\s^2^(Fo^2^)+(0.0510P)^2^+7.9915P] where P=(Fo^2^+2Fc^2^)/3'
_refine_ls_weighting_scheme calc
_refine_ls_wR_factor_gt 0.0980
_refine_ls_wR_factor_ref 0.1008
_reflns_Friedel_coverage 0.000
_reflns_number_gt 5820
_reflns_number_total 6423
_reflns_threshold_expression 'I > 2\s(I)'
_cod_data_source_file ja9b11903_si_002.cif
_cod_data_source_block L(salben)Ba
_cod_original_cell_volume 7065.9(7)
_cod_database_code 4134083
_shelx_shelxl_version_number 2014/7
_shelx_space_group_comment
;
The symmetry employed for this shelxl refinement is uniquely defined
by the following loop, which should always be used as a source of
symmetry information in preference to the above space-group names.
They are only intended as comments.
;
_shelx_estimated_absorpt_t_max 0.740
_shelx_estimated_absorpt_t_min 0.326
_olex2_refinement_description
;
;
_olex2_submission_special_instructions 'No special instructions were received'

loop_
_space_group_symop_operation_xyz
'x, y, z'
'-x+1/2, -y, z+1/2'
'-x, y+1/2, -z+1/2'
'x+1/2, -y+1/2, -z'
'-x, -y, -z'
'x-1/2, y, -z-1/2'
'x, -y-1/2, z-1/2'
'-x-1/2, y-1/2, z'

loop_
_atom_site_label
_atom_site_type_symbol
_atom_site_fract_x
_atom_site_fract_y
_atom_site_fract_z
_atom_site_U_iso_or_equiv
_atom_site_adp_type
_atom_site_occupancy
_atom_site_site_symmetry_order
_atom_site_calc_flag
Ba Ba 0.11052(2) 0.39333(2) 0.36003(2) 0.03716(9) Uani 1 1 d
O2 O -0.0382(2) 0.39844(13) 0.41696(7) 0.0394(5) Uani 1 1 d
O1 O 0.0101(2) 0.53202(13) 0.34323(6) 0.0365(5) Uani 1 1 d
N3 N -0.0914(3) 0.6395(2) 0.42488(8) 0.0438(7) Uani 1 1 d
C22 C -0.1074(4) 0.6275(3) 0.46291(11) 0.0516(10) Uani 1 1 d
H22A H -0.124(4) 0.672(3) 0.4753(12) 0.049(12) Uiso 1 1 d
H22B H -0.021(5) 0.608(2) 0.4713(13) 0.066(15) Uiso 1 1 d
C21 C -0.2090(4) 0.5698(3) 0.46990(11) 0.0514(9) Uani 1 1 d
H21A H -0.229(4) 0.563(3) 0.4955(12) 0.061(13) Uiso 1 1 d
H21B H -0.283(5) 0.587(3) 0.4550(15) 0.086(17) Uiso 1 1 d
N2 N -0.1703(3) 0.49143(19) 0.45847(8) 0.0445(7) Uani 1 1 d
H2 H -0.127(4) 0.489(2) 0.4381(12) 0.048(11) Uiso 1 1 d
C20 C -0.1870(4) 0.4292(2) 0.47746(10) 0.0465(9) Uani 1 1 d
H20 H -0.233(4) 0.436(2) 0.4993(10) 0.042(10) Uiso 1 1 d
C17 C -0.1569(5) 0.2941(3) 0.49446(11) 0.0558(11) Uani 1 1 d
H17 H -0.203(4) 0.304(2) 0.5138(11) 0.043(11) Uiso 1 1 d
C16 C -0.0991(5) 0.2252(3) 0.49108(12) 0.0603(13) Uani 1 1 d
H16 H -0.106(4) 0.185(3) 0.5071(15) 0.074(16) Uiso 1 1 d
C15 C -0.0211(4) 0.2119(2) 0.46160(12) 0.0544(11) Uani 1 1 d
H15 H 0.020(4) 0.166(3) 0.4581(12) 0.058(13) Uiso 1 1 d
C14 C -0.0060(3) 0.2686(2) 0.43624(10) 0.0426(8) Uani 1 1 d
O3 O 0.0599(2) 0.25898(14) 0.40559(7) 0.0471(6) Uani 1 1 d
C13 C 0.1186(4) 0.1845(3) 0.40017(15) 0.0595(12) Uani 1 1 d
H13A H 0.061(5) 0.142(4) 0.4084(14) 0.080(16) Uiso 1 1 d
H13B H 0.187(5) 0.189(3) 0.4178(13) 0.068(14) Uiso 1 1 d
C12 C 0.1513(5) 0.1771(3) 0.36234(14) 0.0617(12) Uani 1 1 d
H12A H 0.193(5) 0.126(3) 0.3577(12) 0.072(16) Uiso 1 1 d
H12B H 0.077(4) 0.174(2) 0.3479(11) 0.041(10) Uiso 1 1 d
O4 O 0.2265(3) 0.24064(16) 0.35271(7) 0.0527(7) Uani 1 1 d
C11 C 0.2800(6) 0.2297(3) 0.31884(15) 0.0739(15) Uani 1 1 d
H11A H 0.207(6) 0.237(4) 0.3019(16) 0.11(2) Uiso 1 1 d
H11B H 0.311(6) 0.181(4) 0.3167(16) 0.10(2) Uiso 1 1 d
C10 C 0.3732(4) 0.2909(3) 0.31262(14) 0.0634(12) Uani 1 1 d
H10A H 0.437(5) 0.287(3) 0.3312(15) 0.086(17) Uiso 1 1 d
H10B H 0.406(5) 0.284(3) 0.2886(15) 0.076(16) Uiso 1 1 d
C18 C -0.1374(4) 0.3557(2) 0.46964(10) 0.0438(8) Uani 1 1 d
C19 C -0.0599(3) 0.3441(2) 0.43951(9) 0.0390(8) Uani 1 1 d
O5 O 0.3144(3) 0.36262(19) 0.31564(9) 0.0670(9) Uani 1 1 d
C9 C 0.3782(4) 0.4275(3) 0.30009(14) 0.0592(11) Uani 1 1 d
H9A H 0.443(5) 0.406(3) 0.2846(14) 0.066(14) Uiso 1 1 d
H9B H 0.413(4) 0.456(3) 0.3186(14) 0.065(15) Uiso 1 1 d
C8 C 0.2901(4) 0.4711(3) 0.27814(11) 0.0501(9) Uani 1 1 d
H8A H 0.332(4) 0.515(3) 0.2680(12) 0.056(12) Uiso 1 1 d
H8B H 0.261(4) 0.438(3) 0.2579(12) 0.060(13) Uiso 1 1 d
O21 O -0.0783(3) 0.28350(18) 0.33134(8) 0.0607(8) Uani 1 1 d
O22 O -0.0482(3) 0.39325(15) 0.29342(8) 0.0550(7) Uani 1 1 d
O23 O -0.1922(3) 0.29243(17) 0.27630(8) 0.0597(7) Uani 1 1 d
O6 O 0.1921(2) 0.49464(14) 0.30105(6) 0.0409(5) Uani 1 1 d
C6 C 0.1055(3) 0.5439(2) 0.28704(9) 0.0370(7) Uani 1 1 d
C7 C 0.0104(3) 0.56233(18) 0.31188(8) 0.0334(7) Uani 1 1 d
C5 C 0.1075(4) 0.5751(2) 0.25383(10) 0.0441(9) Uani 1 1 d
H5 H 0.167(4) 0.562(3) 0.2397(13) 0.063(14) Uiso 1 1 d
C4 C 0.0181(4) 0.6287(2) 0.24280(10) 0.0483(9) Uani 1 1 d
H4 H 0.024(4) 0.654(2) 0.2186(11) 0.044(10) Uiso 1 1 d
C3 C -0.0738(4) 0.6494(2) 0.26547(10) 0.0441(8) Uani 1 1 d
H3 H -0.133(4) 0.685(3) 0.2594(12) 0.053(12) Uiso 1 1 d
C2 C -0.0793(4) 0.61689(19) 0.29988(10) 0.0371(7) Uani 1 1 d
C1 C -0.1726(3) 0.6417(2) 0.32328(9) 0.0382(7) Uani 1 1 d
H1 H -0.233(4) 0.685(2) 0.3145(10) 0.047(11) Uiso 1 1 d
N1 N -0.1819(3) 0.61697(19) 0.35563(8) 0.0414(7) Uani 1 1 d
H1A H -0.126(5) 0.586(3) 0.3619(13) 0.065(17) Uiso 1 1 d
C24 C -0.2623(4) 0.6495(2) 0.38266(11) 0.0460(9) Uani 1 1 d
H24A H -0.303(5) 0.609(3) 0.3950(13) 0.060(14) Uiso 1 1 d
H24B H -0.322(4) 0.684(3) 0.3723(12) 0.054(12) Uiso 1 1 d
C23 C -0.1848(4) 0.6912(2) 0.41007(11) 0.0472(9) Uani 1 1 d
H23A H -0.141(4) 0.732(3) 0.3986(12) 0.056(12) Uiso 1 1 d
H23B H -0.230(4) 0.710(3) 0.4284(12) 0.054(12) Uiso 1 1 d
C25 C 0.0333(4) 0.6645(3) 0.41621(15) 0.0613(11) Uani 1 1 d
H25A H 0.039(4) 0.667(3) 0.3904(13) 0.054(12) Uiso 1 1 d
H25B H 0.059(4) 0.715(3) 0.4274(13) 0.064(14) Uiso 1 1 d
H25C H 0.092(5) 0.622(3) 0.4280(17) 0.084(18) Uiso 1 1 d
S1 S 0.32664(9) 0.46280(5) 0.42407(2) 0.0450(2) Uani 1 1 d
O11 O 0.2650(3) 0.39368(19) 0.43463(11) 0.0746(10) Uani 1 1 d
O12 O 0.2934(3) 0.48906(19) 0.38929(7) 0.0641(8) Uani 1 1 d
O13 O 0.3338(4) 0.5243(2) 0.44952(9) 0.0767(10) Uani 1 1 d
C26 C 0.4841(4) 0.4329(3) 0.41840(15) 0.0680(13) Uani 1 1 d
F11 F 0.5320(4) 0.4065(3) 0.44782(13) 0.1271(16) Uani 1 1 d
F12 F 0.5533(3) 0.4911(2) 0.40759(12) 0.1063(12) Uani 1 1 d
F13 F 0.4936(4) 0.3761(2) 0.39480(14) 0.1193(15) Uani 1 1 d
S2 S -0.12939(8) 0.33236(5) 0.30403(2) 0.0413(2) Uani 1 1 d
C27 C -0.2510(4) 0.3829(2) 0.32791(12) 0.0498(9) Uani 1 1 d
F21 F -0.3362(3) 0.33299(18) 0.33845(9) 0.0796(8) Uani 1 1 d
F22 F -0.2087(3) 0.4185(2) 0.35661(7) 0.0716(7) Uani 1 1 d
F23 F -0.3056(3) 0.43637(19) 0.30822(8) 0.0849(9) Uani 1 1 d

loop_
_atom_site_aniso_label
_atom_site_aniso_U_11
_atom_site_aniso_U_22
_atom_site_aniso_U_33
_atom_site_aniso_U_23
_atom_site_aniso_U_13
_atom_site_aniso_U_12
Ba 0.03883(14) 0.02926(13) 0.04340(15) 0.00178(7) 0.00799(8) 0.00494(8)
O2 0.0429(13) 0.0376(13) 0.0378(13) 0.0089(10) 0.0023(11) 0.0050(10)
O1 0.0450(13) 0.0331(11) 0.0315(12) 0.0020(9) 0.0022(10) 0.0051(10)
N3 0.0437(16) 0.0481(18) 0.0397(17) -0.0022(14) 0.0034(13) 0.0023(14)
C22 0.058(3) 0.056(2) 0.041(2) -0.0085(19) -0.0031(18) 0.004(2)
C21 0.058(2) 0.056(2) 0.041(2) 0.0015(18) 0.0094(18) 0.007(2)
N2 0.0484(17) 0.0521(18) 0.0330(15) 0.0031(13) 0.0071(14) 0.0045(15)
C20 0.046(2) 0.062(2) 0.0311(18) 0.0029(17) 0.0028(16) -0.0056(18)
C17 0.069(3) 0.062(3) 0.036(2) 0.0094(18) -0.009(2) -0.023(2)
C16 0.084(3) 0.051(2) 0.046(2) 0.0189(19) -0.023(2) -0.026(2)
C15 0.068(3) 0.040(2) 0.056(2) 0.0137(18) -0.024(2) -0.009(2)
C14 0.0460(19) 0.0382(18) 0.0436(19) 0.0084(15) -0.0143(16) -0.0077(15)
O3 0.0519(15) 0.0325(12) 0.0569(16) 0.0055(11) -0.0079(13) 0.0072(11)
C13 0.060(3) 0.036(2) 0.083(3) 0.009(2) -0.011(2) 0.0117(19)
C12 0.062(3) 0.037(2) 0.086(4) -0.009(2) -0.008(2) 0.011(2)
O4 0.0599(17) 0.0394(14) 0.0588(16) -0.0116(12) 0.0012(13) 0.0081(13)
C11 0.078(3) 0.068(3) 0.076(3) -0.031(3) 0.011(3) 0.016(3)
C10 0.057(3) 0.074(3) 0.060(3) -0.010(2) 0.009(2) 0.026(2)
C18 0.0477(19) 0.050(2) 0.0333(18) 0.0068(15) -0.0033(15) -0.0097(17)
C19 0.0391(18) 0.0403(18) 0.0378(18) 0.0063(14) -0.0095(14) -0.0051(15)
O5 0.0644(19) 0.0624(18) 0.074(2) 0.0136(16) 0.0285(16) 0.0278(16)
C9 0.046(2) 0.076(3) 0.056(3) 0.005(2) 0.016(2) 0.011(2)
C8 0.045(2) 0.059(2) 0.047(2) 0.0026(19) 0.0161(17) 0.0016(19)
O21 0.0570(16) 0.0610(18) 0.0639(19) 0.0149(15) -0.0067(14) 0.0096(15)
O22 0.0559(17) 0.0471(16) 0.0619(18) -0.0042(12) 0.0130(14) -0.0172(13)
O23 0.0653(18) 0.0557(17) 0.0582(17) -0.0102(14) -0.0099(14) -0.0100(14)
O6 0.0412(13) 0.0438(13) 0.0377(13) 0.0000(10) 0.0064(10) 0.0008(11)
C6 0.0397(18) 0.0332(17) 0.0381(18) -0.0016(14) 0.0001(14) -0.0086(14)
C7 0.0411(17) 0.0268(15) 0.0322(16) -0.0027(12) -0.0014(13) -0.0062(13)
C5 0.051(2) 0.045(2) 0.0361(19) -0.0015(16) 0.0067(16) -0.0121(17)
C4 0.063(2) 0.046(2) 0.0361(19) 0.0066(16) -0.0018(17) -0.0118(19)
C3 0.055(2) 0.0359(18) 0.042(2) 0.0013(15) -0.0085(17) -0.0040(17)
C2 0.0455(18) 0.0275(15) 0.0382(19) -0.0005(13) -0.0058(15) -0.0037(14)
C1 0.0425(18) 0.0318(16) 0.0402(19) 0.0000(14) -0.0067(15) -0.0008(15)
N1 0.0426(17) 0.0395(16) 0.0420(17) 0.0012(13) -0.0005(13) 0.0081(14)
C24 0.0408(19) 0.052(2) 0.045(2) 0.0069(17) 0.0053(16) 0.0086(18)
C23 0.057(2) 0.0401(19) 0.044(2) -0.0013(16) 0.0109(18) 0.0081(18)
C25 0.050(2) 0.069(3) 0.065(3) -0.008(2) 0.003(2) -0.008(2)
S1 0.0501(5) 0.0470(5) 0.0379(5) -0.0010(4) -0.0002(4) -0.0030(4)
O11 0.066(2) 0.064(2) 0.094(3) 0.0155(17) 0.0077(19) -0.0212(16)
O12 0.071(2) 0.076(2) 0.0452(16) 0.0008(14) -0.0103(14) 0.0079(17)
O13 0.106(3) 0.072(2) 0.0524(18) -0.0230(16) 0.0139(18) -0.011(2)
C26 0.052(3) 0.063(3) 0.089(4) 0.012(3) 0.000(2) -0.003(2)
F11 0.077(2) 0.155(4) 0.150(4) 0.070(3) -0.040(2) -0.001(2)
F12 0.0658(19) 0.098(2) 0.155(3) 0.032(2) 0.022(2) -0.0258(18)
F13 0.092(3) 0.089(2) 0.177(4) -0.030(3) 0.030(3) 0.025(2)
S2 0.0416(4) 0.0369(4) 0.0454(5) 0.0025(4) -0.0038(4) -0.0050(4)
C27 0.043(2) 0.051(2) 0.055(2) 0.0079(18) -0.0043(18) -0.0008(17)
F21 0.0522(14) 0.090(2) 0.097(2) 0.0003(17) 0.0213(14) -0.0189(15)
F22 0.0661(17) 0.090(2) 0.0582(16) -0.0209(14) 0.0027(12) -0.0005(16)
F23 0.085(2) 0.097(2) 0.0730(18) 0.0180(16) 0.0020(15) 0.0460(18)

loop_
_atom_type_symbol
_atom_type_description
_atom_type_scat_dispersion_real
_atom_type_scat_dispersion_imag
_atom_type_scat_source
C C 0.0181 0.0091 'International Tables Vol C Tables 4.2.6.8 and 6.1.1.4'
H H 0.0000 0.0000 'International Tables Vol C Tables 4.2.6.8 and 6.1.1.4'
N N 0.0311 0.0180 'International Tables Vol C Tables 4.2.6.8 and 6.1.1.4'
O O 0.0492 0.0322 'International Tables Vol C Tables 4.2.6.8 and 6.1.1.4'
F F 0.0727 0.0534 'International Tables Vol C Tables 4.2.6.8 and 6.1.1.4'
S S 0.3331 0.5567 'International Tables Vol C Tables 4.2.6.8 and 6.1.1.4'
Ba Ba -1.0456 8.4617 'International Tables Vol C Tables 4.2.6.8 and 6.1.1.4'

loop_
_geom_angle_atom_site_label_1
_geom_angle_atom_site_label_2
_geom_angle_atom_site_label_3
_geom_angle
O2 Ba O1 85.00(7)
O2 Ba O3 56.23(7)
O2 Ba O4 111.47(7)
O2 Ba O5 161.85(8)
O2 Ba O21 83.83(8)
O2 Ba O22 108.23(8)
O2 Ba O6 139.56(7)
O2 Ba S1 81.37(6)
O2 Ba O11 68.12(9)
O2 Ba O12 95.57(8)
O2 Ba S2 92.18(6)
O1 Ba O3 139.12(7)
O1 Ba O4 160.97(7)
O1 Ba O5 110.19(8)
O1 Ba O21 100.96(7)
O1 Ba O22 64.90(7)
O1 Ba O6 55.08(7)
O1 Ba S1 97.64(5)
O1 Ba O11 114.16(8)
O1 Ba O12 82.28(8)
O1 Ba S2 79.55(5)
O3 Ba O21 65.56(8)
O3 Ba O22 112.02(7)
O3 Ba O6 163.77(7)
O3 Ba S1 89.50(5)
O3 Ba O11 66.16(7)
O3 Ba S2 88.68(5)
O4 Ba O3 55.36(8)
O4 Ba O21 72.60(8)
O4 Ba O22 99.69(8)
O4 Ba O6 108.96(7)
O4 Ba S1 94.36(6)
O4 Ba O11 81.92(8)
O4 Ba S2 90.00(6)
O5 Ba O3 110.38(8)
O5 Ba O4 55.74(9)
O5 Ba O21 102.20(10)
O5 Ba O22 87.76(9)
O5 Ba O6 55.20(8)
O5 Ba S1 86.64(8)
O5 Ba O11 95.84(10)
O5 Ba S2 100.13(8)
O21 Ba O22 46.48(7)
O21 Ba S1 155.05(6)
O21 Ba O11 131.69(8)
O21 Ba S2 23.79(6)
O22 Ba S1 158.36(5)
O22 Ba O11 176.35(8)
O22 Ba S2 23.71(5)
O6 Ba O21 107.80(7)
O6 Ba O22 63.47(7)
O6 Ba S1 96.44(5)
O6 Ba O11 119.20(7)
O6 Ba S2 87.05(5)
O11 Ba S1 23.37(5)
O11 Ba S2 153.75(6)
O12 Ba O3 111.36(8)
O12 Ba O4 104.62(9)
O12 Ba O5 77.39(10)
O12 Ba O21 176.63(8)
O12 Ba O22 136.62(8)
O12 Ba O6 74.78(8)
O12 Ba S1 21.97(6)
O12 Ba O11 45.32(8)
O12 Ba S2 159.53(6)
S2 Ba S1 173.20(2)
C19 O2 Ba 128.0(2)
C7 O1 Ba 124.7(2)
C22 N3 C23 112.2(3)
C22 N3 C25 111.8(4)
C23 N3 C25 112.7(4)
N3 C22 H22A 114(3)
N3 C22 H22B 104(3)
N3 C22 C21 110.6(3)
H22A C22 H22B 107(4)
C21 C22 H22A 109(3)
C21 C22 H22B 113(3)
C22 C21 H21A 114(3)
C22 C21 H21B 107(3)
H21A C21 H21B 113(4)
N2 C21 C22 109.6(3)
N2 C21 H21A 104(3)
N2 C21 H21B 110(3)
C21 N2 H2 116(3)
C20 N2 C21 123.3(3)
C20 N2 H2 120(3)
N2 C20 H20 116(2)
N2 C20 C18 124.6(4)
C18 C20 H20 119(2)
C16 C17 H17 120(3)
C16 C17 C18 121.2(4)
C18 C17 H17 118(3)
C17 C16 H16 124(3)
C17 C16 C15 119.8(4)
C15 C16 H16 116(3)
C16 C15 H15 123(3)
C14 C15 C16 120.2(4)
C14 C15 H15 117(3)
C15 C14 C19 122.2(4)
O3 C14 C15 124.3(4)
O3 C14 C19 113.5(3)
C14 O3 Ba 119.9(2)
C14 O3 C13 117.3(3)
C13 O3 Ba 122.0(3)
O3 C13 H13A 109(3)
O3 C13 H13B 99(3)
O3 C13 C12 108.7(4)
H13A C13 H13B 109(4)
C12 C13 H13A 113(3)
C12 C13 H13B 118(3)
C13 C12 H12A 111(3)
C13 C12 H12B 110(3)
H12A C12 H12B 103(4)
O4 C12 C13 108.8(4)
O4 C12 H12A 112(3)
O4 C12 H12B 113(2)
C12 O4 Ba 114.5(2)
C12 O4 C11 111.7(4)
C11 O4 Ba 112.5(3)
O4 C11 H11A 103(3)
O4 C11 H11B 111(4)
O4 C11 C10 109.4(4)
H11A C11 H11B 110(5)
C10 C11 H11A 111(4)
C10 C11 H11B 112(4)
C11 C10 H10A 109(3)
C11 C10 H10B 108(3)
H10A C10 H10B 113(4)
O5 C10 C11 107.3(4)
O5 C10 H10A 109(3)
O5 C10 H10B 110(3)
C20 C18 C17 118.0(4)
C20 C18 C19 121.3(3)
C17 C18 C19 120.4(4)
O2 C19 C14 121.7(3)
O2 C19 C18 122.3(3)
C14 C19 C18 116.0(3)
C10 O5 Ba 125.1(3)
C10 O5 C9 115.3(4)
C9 O5 Ba 118.5(2)
O5 C9 H9A 108(3)
O5 C9 H9B 107(3)
O5 C9 C8 107.8(4)
H9A C9 H9B 110(4)
C8 C9 H9A 109(3)
C8 C9 H9B 115(3)
C9 C8 H8A 108(3)
C9 C8 H8B 110(3)
H8A C8 H8B 107(4)
O6 C8 C9 107.0(3)
O6 C8 H8A 112(3)
O6 C8 H8B 112(3)
S2 O21 Ba 99.12(16)
S2 O22 Ba 97.07(15)
C8 O6 Ba 120.8(2)
C6 O6 Ba 116.29(19)
C6 O6 C8 117.1(3)
O6 C6 C7 112.5(3)
C5 C6 O6 125.7(3)
C5 C6 C7 121.7(3)
O1 C7 C6 120.7(3)
O1 C7 C2 123.5(3)
C2 C7 C6 115.8(3)
C6 C5 H5 119(3)
C6 C5 C4 121.2(4)
C4 C5 H5 120(3)
C5 C4 H4 121(2)
C3 C4 C5 119.8(4)
C3 C4 H4 120(2)
C4 C3 H3 123(3)
C4 C3 C2 120.2(4)
C2 C3 H3 117(3)
C3 C2 C7 121.3(4)
C3 C2 C1 119.0(3)
C1 C2 C7 119.6(3)
C2 C1 H1 118(2)
N1 C1 C2 123.0(3)
N1 C1 H1 119(2)
C1 N1 H1A 114(3)
C1 N1 C24 125.4(3)
C24 N1 H1A 119(3)
N1 C24 H24A 110(3)
N1 C24 H24B 111(3)
N1 C24 C23 108.7(3)
H24A C24 H24B 109(4)
C23 C24 H24A 106(3)
C23 C24 H24B 111(3)
N3 C23 C24 111.4(3)
N3 C23 H23A 106(3)
N3 C23 H23B 108(3)
C24 C23 H23A 109(3)
C24 C23 H23B 113(3)
H23A C23 H23B 110(4)
N3 C25 H25A 107(3)
N3 C25 H25B 115(3)
N3 C25 H25C 105(3)
H25A C25 H25B 111(4)
H25A C25 H25C 114(4)
H25B C25 H25C 104(4)
O11 S1 Ba 66.32(17)
O11 S1 O12 113.5(2)
O11 S1 O13 117.1(2)
O11 S1 C26 104.3(2)
O12 S1 Ba 47.21(14)
O12 S1 C26 102.8(2)
O13 S1 Ba 137.30(18)
O13 S1 O12 113.3(2)
O13 S1 C26 103.7(3)
C26 S1 Ba 116.95(19)
S1 O11 Ba 90.31(18)
S1 O12 Ba 110.82(18)
F11 C26 S1 112.3(4)
F11 C26 F12 107.2(5)
F11 C26 F13 106.5(5)
F12 C26 S1 111.6(4)
F12 C26 F13 107.7(5)
F13 C26 S1 111.3(4)
O21 S2 Ba 57.09(14)
O21 S2 C27 101.90(19)
O22 S2 Ba 59.22(14)
O22 S2 O21 112.7(2)
O22 S2 C27 104.06(18)
O23 S2 Ba 160.00(14)
O23 S2 O21 115.51(19)
O23 S2 O22 116.46(19)
O23 S2 C27 103.86(19)
C27 S2 Ba 96.03(14)
F21 C27 S2 110.6(3)
F22 C27 S2 111.6(3)
F22 C27 F21 107.3(4)
F23 C27 S2 112.4(3)
F23 C27 F21 107.4(4)
F23 C27 F22 107.2(4)

loop_
_geom_bond_atom_site_label_1
_geom_bond_atom_site_label_2
_geom_bond_distance
Ba O2 2.693(2)
Ba O1 2.696(2)
Ba O3 2.927(3)
Ba O4 2.924(3)
Ba O5 2.836(3)
Ba O21 2.996(3)
Ba O22 3.051(3)
Ba O6 2.959(2)
Ba S1 3.5810(10)
Ba O11 3.279(4)
Ba O12 2.812(3)
Ba S2 3.5243(9)
O2 C19 1.284(4)
O1 C7 1.291(4)
N3 C22 1.458(5)
N3 C23 1.462(5)
N3 C25 1.466(5)
C22 H22A 0.92(5)
C22 H22B 1.05(5)
C22 C21 1.511(6)
C21 H21A 1.00(5)
C21 H21B 1.03(6)
C21 N2 1.474(5)
N2 H2 0.90(5)
N2 C20 1.298(5)
C20 H20 0.97(4)
C20 C18 1.405(6)
C17 H17 0.90(4)
C17 C16 1.346(7)
C17 C18 1.428(5)
C16 H16 0.92(6)
C16 C15 1.419(7)
C15 H15 0.92(5)
C15 C14 1.373(5)
C14 O3 1.372(5)
C14 C19 1.428(5)
O3 C13 1.445(5)
C13 H13A 1.01(6)
C13 H13B 1.01(5)
C13 C12 1.476(7)
C12 H12A 1.00(6)
C12 H12B 0.97(4)
C12 O4 1.413(6)
O4 C11 1.416(6)
C11 H11A 1.02(6)
C11 H11B 0.91(6)
C11 C10 1.481(8)
C10 H10A 0.99(6)
C10 H10B 0.98(6)
C10 O5 1.393(5)
C18 C19 1.431(5)
O5 C9 1.438(6)
C9 H9A 0.99(5)
C9 H9B 0.93(5)
C9 C8 1.473(6)
C8 H8A 0.97(5)
C8 H8B 1.00(5)
C8 O6 1.434(4)
O21 S2 1.440(3)
O22 S2 1.428(3)
O23 S2 1.426(3)
O6 C6 1.374(4)
C6 C7 1.434(5)
C6 C5 1.361(5)
C7 C2 1.429(5)
C5 H5 0.87(5)
C5 C4 1.405(6)
C4 H4 1.02(4)
C4 C3 1.365(6)
C3 H3 0.92(4)
C3 C2 1.413(5)
C2 C1 1.414(5)
C1 H1 1.04(4)
C1 N1 1.295(5)
N1 H1A 0.85(6)
N1 C24 1.457(5)
C24 H24A 0.94(5)
C24 H24B 0.97(5)
C24 C23 1.515(6)
C23 H23A 0.96(5)
C23 H23B 0.91(5)
C25 H25A 0.98(5)
C25 H25B 1.00(5)
C25 H25C 1.07(6)
S1 O11 1.420(3)
S1 O12 1.433(3)
S1 O13 1.428(3)
S1 C26 1.808(5)
C26 F11 1.307(6)
C26 F12 1.317(6)
C26 F13 1.323(7)
S2 C27 1.824(4)
C27 F21 1.326(5)
C27 F22 1.325(5)
C27 F23 1.322(5)

loop_
_geom_torsion_atom_site_label_1
_geom_torsion_atom_site_label_2
_geom_torsion_atom_site_label_3
_geom_torsion_atom_site_label_4
_geom_torsion
Ba O2 C19 C14 -1.7(5)
Ba O2 C19 C18 177.2(2)
Ba O1 C7 C6 -27.6(4)
Ba O1 C7 C2 154.3(2)
Ba O3 C13 C12 -27.2(5)
Ba O4 C11 C10 59.0(5)
Ba O5 C9 C8 -59.7(5)
Ba O21 S2 O22 21.4(2)
Ba O21 S2 O23 158.65(15)
Ba O21 S2 C27 -89.51(16)
Ba O22 S2 O21 -20.9(2)
Ba O22 S2 O23 -157.71(15)
Ba O22 S2 C27 88.68(16)
Ba O6 C6 C7 25.2(3)
Ba O6 C6 C5 -156.5(3)
Ba S1 C26 F11 -131.7(4)
Ba S1 C26 F12 108.0(4)
Ba S1 C26 F13 -12.4(5)
Ba S2 C27 F21 -122.3(3)
Ba S2 C27 F22 -2.9(3)
Ba S2 C27 F23 117.6(3)
O1 C7 C2 C3 178.9(3)
O1 C7 C2 C1 1.8(5)
N3 C22 C21 N2 69.4(5)
C22 N3 C23 C24 -117.5(4)
C22 C21 N2 C20 134.8(4)
C21 N2 C20 C18 -171.2(4)
N2 C20 C18 C17 175.6(4)
N2 C20 C18 C19 1.4(6)
C20 C18 C19 O2 -4.6(5)
C20 C18 C19 C14 174.4(3)
C17 C16 C15 C14 -1.1(6)
C17 C18 C19 O2 -178.6(3)
C17 C18 C19 C14 0.3(5)
C16 C17 C18 C20 -171.3(4)
C16 C17 C18 C19 3.0(6)
C16 C15 C14 O3 -174.9(3)
C16 C15 C14 C19 4.6(6)
C15 C14 O3 Ba -171.1(3)
C15 C14 O3 C13 -1.0(5)
C15 C14 C19 O2 174.9(3)
C15 C14 C19 C18 -4.1(5)
C14 O3 C13 C12 162.9(4)
O3 C14 C19 O2 -5.6(5)
O3 C14 C19 C18 175.4(3)
O3 C13 C12 O4 56.7(5)
C13 C12 O4 Ba -61.8(4)
C13 C12 O4 C11 168.9(4)
C12 O4 C11 C10 -170.6(4)
O4 C11 C10 O5 -57.8(6)
C11 C10 O5 Ba 30.7(6)
C11 C10 O5 C9 -161.7(4)
C10 O5 C9 C8 131.8(4)
C18 C17 C16 C15 -2.6(6)
C19 C14 O3 Ba 9.4(4)
C19 C14 O3 C13 179.5(3)
O5 C9 C8 O6 58.3(5)
C9 C8 O6 Ba -34.9(5)
C9 C8 O6 C6 172.8(4)
C8 O6 C6 C7 178.7(3)
C8 O6 C6 C5 -3.0(5)
O21 S2 C27 F21 -64.7(3)
O21 S2 C27 F22 54.6(3)
O21 S2 C27 F23 175.2(3)
O22 S2 C27 F21 177.9(3)
O22 S2 C27 F22 -62.7(3)
O22 S2 C27 F23 57.9(4)
O23 S2 C27 F21 55.6(3)
O23 S2 C27 F22 175.0(3)
O23 S2 C27 F23 -64.5(4)
O6 C6 C7 O1 -1.7(4)
O6 C6 C7 C2 176.6(3)
O6 C6 C5 C4 -176.1(3)
C6 C7 C2 C3 0.7(5)
C6 C7 C2 C1 -176.5(3)
C6 C5 C4 C3 -1.0(6)
C7 C6 C5 C4 2.0(6)
C7 C2 C1 N1 -0.4(5)
C5 C6 C7 O1 179.8(3)
C5 C6 C7 C2 -1.8(5)
C5 C4 C3 C2 -0.2(6)
C4 C3 C2 C7 0.3(5)
C4 C3 C2 C1 177.5(3)
C3 C2 C1 N1 -177.6(3)
C2 C1 N1 C24 169.2(4)
C1 N1 C24 C23 -109.5(4)
N1 C24 C23 N3 -55.2(4)
C23 N3 C22 C21 77.9(4)
C25 N3 C22 C21 -154.3(4)
C25 N3 C23 C24 115.1(4)
O11 S1 O12 Ba 2.9(3)
O11 S1 C26 F11 -61.3(5)
O11 S1 C26 F12 178.4(4)
O11 S1 C26 F13 58.0(5)
O12 S1 O11 Ba -2.3(2)
O12 S1 C26 F11 -180.0(4)
O12 S1 C26 F12 59.7(5)
O12 S1 C26 F13 -60.7(4)
O13 S1 O11 Ba 132.6(2)
O13 S1 O12 Ba -133.7(2)
O13 S1 C26 F11 61.8(4)
O13 S1 C26 F12 -58.6(5)
O13 S1 C26 F13 -179.0(4)
C26 S1 O11 Ba -113.5(2)
C26 S1 O12 Ba 115.0(2)
